data_2206924
loop_
_publ_author_name
'Jun Wan'
'Chun-Li Li'
'Xue-Mei Li'
'Shu-Sheng Zhang'
'Ping-Kai Ouyang'

_publ_section_title
;
 1-(4-Nitrophenyl)-3-(1<i>H</i>-1,2,4-triazol-1-yl)propan-1-one
;
_journal_coeditor_code CV6563
_journal_issue 10
_journal_name_full 'Acta Crystallographica Section E'
_journal_page_first o3394
_journal_page_last o3395
_journal_paper_doi 10.1107/S1600536805028552
_journal_volume 61
_journal_year 2005
_chemical_formula_moiety 'C11 H10 N4 O3'
_chemical_formula_sum 'C11 H10 N4 O3'
_chemical_formula_weight 246.23
_chemical_name_systematic
;
1-(4-Nitrophenyl)-3-(1H-1,2,4-triazol-1-yl)propan-1-one
;
_space_group_IT_number 14
_symmetry_cell_setting monoclinic
_symmetry_space_group_name_Hall '-P 2ybc'
_symmetry_space_group_name_H-M 'P 1 21/c 1'
_atom_sites_solution_hydrogens geom
_atom_sites_solution_primary direct
_atom_sites_solution_secondary difmap
_audit_creation_method SHELXL-97
_cell_angle_alpha 90.00
_cell_angle_beta 103.233(3)
_cell_angle_gamma 90.00
_cell_formula_units_Z 4
_cell_length_a 9.8529(7)
_cell_length_b 5.4011(4)
_cell_length_c 21.9132(14)
_cell_measurement_reflns_used 2976
_cell_measurement_temperature 294(2)
_cell_measurement_theta_max 26.0
_cell_measurement_theta_min 2.5
_cell_volume 1135.18(14)
_computing_cell_refinement 'SAINT (Siemens, 1996)'
_computing_data_collection 'SMART (Siemens, 1996)'
_computing_data_reduction SAINT
_computing_molecular_graphics SHELXTL
_computing_publication_material
;
SHELXTL, PARST (Nardelli, 1995) and PLATON (Spek, 2003)
;
_computing_structure_refinement SHELXTL
_computing_structure_solution 'SHELXTL (Sheldrick, 1997)'
_diffrn_ambient_temperature 294(2)
_diffrn_detector_area_resol_mean 8.33
_diffrn_measured_fraction_theta_full 0.996
_diffrn_measured_fraction_theta_max 0.996
_diffrn_measurement_device_type
;
Simens SMART 1000 CCD area detector diffractometer
;
_diffrn_measurement_method '\w scans'
_diffrn_radiation_monochromator graphite
_diffrn_radiation_source 'fine-focus sealed tube'
_diffrn_radiation_type MoK\a
_diffrn_radiation_wavelength 0.71073
_diffrn_reflns_av_R_equivalents 0.0145
_diffrn_reflns_av_sigmaI/netI 0.0152
_diffrn_reflns_limit_h_max 12
_diffrn_reflns_limit_h_min -11
_diffrn_reflns_limit_k_max 6
_diffrn_reflns_limit_k_min -6
_diffrn_reflns_limit_l_max 27
_diffrn_reflns_limit_l_min -22
_diffrn_reflns_number 6034
_diffrn_reflns_theta_full 26.04
_diffrn_reflns_theta_max 26.04
_diffrn_reflns_theta_min 1.91
_diffrn_standards_decay_% 0
_diffrn_standards_interval_count 0
_diffrn_standards_interval_time 0
_diffrn_standards_number 0
_exptl_absorpt_coefficient_mu 0.109
_exptl_absorpt_correction_T_max 0.984
_exptl_absorpt_correction_T_min 0.943
_exptl_absorpt_correction_type multi-scan
_exptl_absorpt_process_details '(SADABS; Sheldrick, 1996)'
_exptl_crystal_colour colourless
_exptl_crystal_density_diffrn 1.441
_exptl_crystal_density_method 'not measured'
_exptl_crystal_description plate
_exptl_crystal_F_000 512
_exptl_crystal_size_max 0.49
_exptl_crystal_size_mid 0.35
_exptl_crystal_size_min 0.11
_refine_diff_density_max 0.170
_refine_diff_density_min -0.193
_refine_ls_extinction_coef 0.030(4)
_refine_ls_extinction_expression Fc^*^=kFc[1+0.001xFc^2^\l^3^/sin(2\q)]^-1/4^
_refine_ls_extinction_method SHELXL
_refine_ls_goodness_of_fit_ref 1.032
_refine_ls_hydrogen_treatment refall
_refine_ls_matrix_type full
_refine_ls_number_parameters 174
_refine_ls_number_reflns 2231
_refine_ls_number_restraints 0
_refine_ls_restrained_S_all 1.032
_refine_ls_R_factor_all 0.0458
_refine_ls_R_factor_gt 0.0409
_refine_ls_shift/su_max 0.000
_refine_ls_shift/su_mean 0.000
_refine_ls_structure_factor_coef Fsqd
_refine_ls_weighting_details 'calc w=1/[\s^2^(Fo^2^)+(0.0627P)^2^+0.1874P] where P=(Fo^2^+2Fc^2^)/3'
_refine_ls_weighting_scheme calc
_refine_ls_wR_factor_gt 0.1111
_refine_ls_wR_factor_ref 0.1157
_reflns_number_gt 1956
_reflns_number_total 2231
_reflns_threshold_expression I>2\s(I)
_cod_data_source_file cv6563.cif
_cod_data_source_block I
_cod_depositor_comments
;
The following automatic conversions were performed:
'_symmetry_cell_setting' value 'Monoclinic' changed to 'monoclinic'
according to '/home/saulius/struct/CIF-dictionaries/cif_core.dic'
dictionary named 'cif_core.dic' version 2.4.1 from 2010-06-29.

Automatic conversion script
Id: cif_fix_enum 1527 2010-12-29 10:47:43Z saulius 

The following automatic conversions were performed:

'_symmetry_cell_setting' value 'Monoclinic' changed to 'monoclinic'
according to /home/saulius/struct/CIF-dictionaries/cif_core.dic
dictionary named 'cif_core.dic' version 2.4.1 from 2010-06-29.

Automatic conversion script
Id: cif_fix_values 1715 2011-07-08 13:25:40Z adriana 
;
_cod_original_sg_symbol_H-M 'P 21/c'
_cod_database_code 2206924

loop_
_symmetry_equiv_pos_as_xyz
'x, y, z'
'-x, y+1/2, -z+1/2'
'-x, -y, -z'
'x, -y-1/2, z-1/2'

loop_
_atom_site_label
_atom_site_fract_x
_atom_site_fract_y
_atom_site_fract_z
_atom_site_U_iso_or_equiv
_atom_site_adp_type
_atom_site_calc_flag
_atom_site_refinement_flags
_atom_site_occupancy
_atom_site_type_symbol
O1 0.89452(12) -0.2351(3) 0.02312(7) 0.1040(5) Uani d . 1 O
O2 0.70365(13) -0.0889(3) 0.03977(6) 0.0834(4) Uani d . 1 O
O3 0.52640(11) -1.0409(2) -0.19541(6) 0.0763(4) Uani d . 1 O
N1 0.76753(13) -0.2293(3) 0.01285(6) 0.0669(4) Uani d . 1 N
N2 0.12801(11) -0.9109(2) -0.30104(5) 0.0517(3) Uani d . 1 N
N3 0.09999(13) -0.6937(3) -0.33185(7) 0.0690(4) Uani d . 1 N
N4 -0.09294(14) -0.9264(3) -0.34626(8) 0.0811(5) Uani d . 1 N
C1 0.68188(14) -0.7488(3) -0.10050(7) 0.0564(4) Uani d . 1 C
H1A 0.7258 -0.8828 -0.1144 0.063(4) Uiso d R 1 H
C2 0.75692(14) -0.5941(3) -0.05504(7) 0.0595(4) Uani d . 1 C
H2A 0.8514 -0.6207 -0.0385 0.071(5) Uiso d R 1 H
C3 0.68863(14) -0.3993(3) -0.03473(6) 0.0548(4) Uani d . 1 C
C4 0.54824(14) -0.3547(3) -0.05758(7) 0.0553(4) Uani d . 1 C
H4B 0.5043 -0.2239 -0.0423 0.066(4) Uiso d R 1 H
C5 0.47466(13) -0.5088(3) -0.10371(6) 0.0520(3) Uani d . 1 C
H5A 0.3803 -0.4804 -0.1202 0.059(4) Uiso d R 1 H
C6 0.54032(13) -0.7058(3) -0.12578(6) 0.0479(3) Uani d . 1 C
C7 0.46646(13) -0.8693(3) -0.17789(6) 0.0506(3) Uani d . 1 C
C8 0.31662(13) -0.8150(3) -0.20892(6) 0.0535(4) Uani d . 1 C
H8A 0.2584 -0.8475 -0.1796 0.068(5) Uiso d R 1 H
H8B 0.3070 -0.6414 -0.2205 0.073(5) Uiso d R 1 H
C9 0.26867(14) -0.9722(3) -0.26654(7) 0.0590(4) Uani d . 1 C
H9A 0.3325 -0.9505 -0.2939 0.078(5) Uiso d R 1 H
H9B 0.2715 -1.1450 -0.2543 0.075(5) Uiso d R 1 H
C10 0.01315(16) -1.0436(3) -0.31051(8) 0.0714(5) Uani d . 1 C
H10A 0.0076 -1.2009 -0.2940 0.091(6) Uiso d R 1 H
C11 -0.03301(16) -0.7159(3) -0.35809(8) 0.0707(5) Uani d . 1 C
H11A -0.0825 -0.5926 -0.3834 0.097(6) Uiso d R 1 H

loop_
_atom_site_aniso_label
_atom_site_aniso_U_11
_atom_site_aniso_U_22
_atom_site_aniso_U_33
_atom_site_aniso_U_12
_atom_site_aniso_U_13
_atom_site_aniso_U_23
O1 0.0535(7) 0.1390(13) 0.1094(11) -0.0130(8) -0.0024(7) -0.0372(10)
O2 0.0751(8) 0.0908(9) 0.0799(8) -0.0060(7) 0.0090(6) -0.0226(7)
O3 0.0602(6) 0.0731(7) 0.0869(8) 0.0225(6) -0.0012(5) -0.0157(6)
N1 0.0576(8) 0.0789(9) 0.0590(7) -0.0087(7) 0.0025(6) 0.0014(7)
N2 0.0465(6) 0.0490(6) 0.0562(7) -0.0018(5) 0.0050(5) -0.0005(5)
N3 0.0562(7) 0.0634(8) 0.0806(9) -0.0065(6) 0.0016(6) 0.0171(7)
N4 0.0533(7) 0.0877(11) 0.0908(10) -0.0159(7) -0.0070(7) 0.0108(8)
C1 0.0454(7) 0.0646(9) 0.0572(8) 0.0091(6) 0.0078(6) 0.0071(7)
C2 0.0408(7) 0.0758(10) 0.0579(8) 0.0036(7) 0.0032(6) 0.0089(7)
C3 0.0499(7) 0.0640(9) 0.0482(7) -0.0061(6) 0.0063(6) 0.0073(6)
C4 0.0491(7) 0.0619(9) 0.0540(8) 0.0024(6) 0.0101(6) 0.0014(6)
C5 0.0401(6) 0.0610(8) 0.0531(7) 0.0032(6) 0.0071(5) 0.0056(6)
C6 0.0421(7) 0.0541(8) 0.0470(7) 0.0033(5) 0.0092(5) 0.0102(6)
C7 0.0455(7) 0.0524(8) 0.0537(7) 0.0066(6) 0.0106(6) 0.0077(6)
C8 0.0434(7) 0.0614(9) 0.0540(8) 0.0055(6) 0.0076(6) -0.0024(6)
C9 0.0497(8) 0.0568(9) 0.0659(9) 0.0064(6) 0.0039(6) -0.0067(7)
C10 0.0613(9) 0.0623(10) 0.0826(11) -0.0169(8) 0.0000(8) 0.0075(8)
C11 0.0577(9) 0.0764(11) 0.0694(10) 0.0013(8) -0.0033(7) 0.0137(8)

loop_
_atom_type_symbol
_atom_type_description
_atom_type_scat_dispersion_real
_atom_type_scat_dispersion_imag
_atom_type_scat_source
C C 0.0033 0.0016 'International Tables Vol C Tables 4.2.6.8 and 6.1.1.4'
H H 0.0000 0.0000 'International Tables Vol C Tables 4.2.6.8 and 6.1.1.4'
N N 0.0061 0.0033 'International Tables Vol C Tables 4.2.6.8 and 6.1.1.4'
O O 0.0106 0.0060 'International Tables Vol C Tables 4.2.6.8 and 6.1.1.4'

loop_
_geom_angle_atom_site_label_1
_geom_angle_atom_site_label_2
_geom_angle_atom_site_label_3
_geom_angle
_geom_angle_publ_flag
O2 N1 O1 123.21(15) ?
O2 N1 C3 118.90(13) ?
O1 N1 C3 117.89(15) ?
C10 N2 N3 108.93(12) yes
C10 N2 C9 129.78(13) yes
N3 N2 C9 121.23(12) ?
C11 N3 N2 102.09(12) yes
C10 N4 C11 101.48(13) yes
C2 C1 C6 120.48(14) ?
C2 C1 H1A 119.8 ?
C6 C1 H1A 119.8 ?
C3 C2 C1 118.42(13) ?
C3 C2 H2A 120.8 ?
C1 C2 H2A 120.8 ?
C2 C3 C4 122.67(14) ?
C2 C3 N1 119.23(13) ?
C4 C3 N1 118.10(14) ?
C5 C4 C3 118.37(14) ?
C5 C4 H4B 120.8 ?
C3 C4 H4B 120.8 ?
C4 C5 C6 120.58(12) ?
C4 C5 H5A 119.7 ?
C6 C5 H5A 119.7 ?
C5 C6 C1 119.46(13) ?
C5 C6 C7 122.34(11) ?
C1 C6 C7 118.15(12) ?
O3 C7 C6 120.56(12) ?
O3 C7 C8 120.40(13) ?
C6 C7 C8 119.03(12) yes
C9 C8 C7 110.85(11) yes
C9 C8 H8A 109.5 ?
C7 C8 H8A 109.5 ?
C9 C8 H8B 109.5 ?
C7 C8 H8B 109.5 ?
H8A C8 H8B 108.1 ?
N2 C9 C8 112.69(11) yes
N2 C9 H9A 109.0 ?
C8 C9 H9A 109.1 ?
N2 C9 H9B 109.1 ?
C8 C9 H9B 109.1 ?
H9A C9 H9B 107.8 ?
N2 C10 N4 111.67(15) ?
N2 C10 H10A 124.2 ?
N4 C10 H10A 124.2 ?
N3 C11 N4 115.82(15) ?
N3 C11 H11A 122.1 ?
N4 C11 H11A 122.1 ?

loop_
_geom_bond_atom_site_label_1
_geom_bond_atom_site_label_2
_geom_bond_distance
_geom_bond_publ_flag
O1 N1 1.2200(16) ?
O2 N1 1.2201(18) ?
O3 C7 1.2077(17) yes
N1 C3 1.471(2) yes
N2 C10 1.3153(18) yes
N2 N3 1.3499(17) yes
N2 C9 1.4568(17) yes
N3 C11 1.3104(19) yes
N4 C10 1.316(2) yes
N4 C11 1.334(2) yes
C1 C2 1.378(2) ?
C1 C6 1.3973(18) ?
C1 H1A 0.9299 ?
C2 C3 1.376(2) ?
C2 H2A 0.9300 ?
C3 C4 1.3803(19) ?
C4 C5 1.380(2) ?
C4 H4B 0.9300 ?
C5 C6 1.3886(19) ?
C5 H5A 0.9300 ?
C6 C7 1.494(2) ?
C7 C8 1.5062(18) ?
C8 C9 1.505(2) ?
C8 H8A 0.9700 ?
C8 H8B 0.9700 ?
C9 H9A 0.9701 ?
C9 H9B 0.9699 ?
C10 H10A 0.9300 ?
C11 H11A 0.9300 ?

loop_
_geom_hbond_atom_site_label_D
_geom_hbond_atom_site_label_H
_geom_hbond_atom_site_label_A
_geom_hbond_site_symmetry_A
_geom_hbond_distance_DH
_geom_hbond_distance_HA
_geom_hbond_distance_DA
_geom_hbond_angle_DHA
_geom_hbond_publ_flag
C2 H2A O1 3_745 0.93 2.57 3.469(2) 163 yes
C11 H11A O2 4_455 0.93 2.57 3.435(2) 154 yes

loop_
_geom_torsion_atom_site_label_1
_geom_torsion_atom_site_label_2
_geom_torsion_atom_site_label_3
_geom_torsion_atom_site_label_4
_geom_torsion
C10 N2 N3 C11 -0.23(18)
C9 N2 N3 C11 177.40(13)
C6 C1 C2 C3 0.9(2)
C1 C2 C3 C4 0.7(2)
C1 C2 C3 N1 -178.79(13)
O2 N1 C3 C2 -165.50(14)
O1 N1 C3 C2 14.9(2)
O2 N1 C3 C4 15.0(2)
O1 N1 C3 C4 -164.54(15)
C2 C3 C4 C5 -1.6(2)
N1 C3 C4 C5 177.91(13)
C3 C4 C5 C6 0.9(2)
C4 C5 C6 C1 0.6(2)
C4 C5 C6 C7 -176.82(12)
C2 C1 C6 C5 -1.5(2)
C2 C1 C6 C7 176.02(13)
C5 C6 C7 O3 -179.13(13)
C1 C6 C7 O3 3.5(2)
C5 C6 C7 C8 1.75(19)
C1 C6 C7 C8 -175.67(12)
O3 C7 C8 C9 -8.5(2)
C6 C7 C8 C9 170.63(12)
C10 N2 C9 C8 -113.84(18)
N3 N2 C9 C8 69.08(18)
C7 C8 C9 N2 -175.10(12)
N3 N2 C10 N4 -0.3(2)
C9 N2 C10 N4 -177.70(15)
C11 N4 C10 N2 0.7(2)
N2 N3 C11 N4 0.7(2)
C10 N4 C11 N3 -0.9(2)

loop_
_cod_related_entry_id
_cod_related_entry_database
_cod_related_entry_code
1 ChemSpider 21128825
